data_7709194
loop_
_publ_author_name
'Amiri Rudbari, Hadi'
'Saadati, Arezoo'
'Ariaeefar, Mahnaz'
'Blacque, Olivier'
'Correia, Isabel'
'Islam, Mohammad Khairul'
'Woschko, Dennis'
'Janiak, Christoph'
'Enamullah, Mohammed'

_publ_section_title
;
 Pseudotetrahedral Zn(II)-(R or S)-dihalogen-salicylaldiminato complexes
 with \L- or \D-chirality induction at-metal
;
_journal_name_full 'Dalton Transactions'
_journal_paper_doi 10.1039/D1DT04220C
_journal_year 2022
_chemical_absolute_configuration ad
_chemical_formula_moiety 'C30 H24 Br2 Cl2 N2 O2 Zn'
_chemical_formula_sum 'C30 H24 Br2 Cl2 N2 O2 Zn'
_chemical_formula_weight 740.60
_space_group_crystal_system monoclinic
_space_group_IT_number 5
_space_group_name_Hall 'I 2y'
_space_group_name_H-M_alt 'I 1 2 1'
_atom_sites_solution_hydrogens geom
_atom_sites_solution_primary dual
_audit_creation_date 2019-11-25
_audit_creation_method
;
Olex2 1.2
(compiled 2018.05.29 svn.r3508 for OlexSys, GUI svn.r5506)
;
_audit_update_record
;
2020-05-02 deposited with the CCDC.	2021-12-28 downloaded from the CCDC.
;
_cell_angle_alpha 90
_cell_angle_beta 107.2179(14)
_cell_angle_gamma 90
_cell_formula_units_Z 2
_cell_length_a 10.21573(14)
_cell_length_b 10.88240(13)
_cell_length_c 12.90981(18)
_cell_measurement_reflns_used 15930
_cell_measurement_temperature 160(1)
_cell_measurement_theta_max 32.6740
_cell_measurement_theta_min 3.2910
_cell_volume 1370.89(3)
_computing_cell_refinement 'CrysAlisPro 1.171.40.53 (Rigaku OD, 2019)'
_computing_data_collection 'CrysAlisPro 1.171.40.53 (Rigaku OD, 2019)'
_computing_data_reduction 'CrysAlisPro 1.171.40.53 (Rigaku OD, 2019)'
_computing_molecular_graphics 'Olex2 (Dolomanov et al., 2009)'
_computing_publication_material 'Olex2 (Dolomanov et al., 2009)'
_computing_structure_refinement 'ShelXL (Sheldrick, 2015b)'
_computing_structure_solution 'ShelXT (Sheldrick, 2015a)'
_diffrn_ambient_environment N~2~
_diffrn_ambient_temperature 160(1)
_diffrn_detector 'CCD plate'
_diffrn_detector_area_resol_mean 10.3801
_diffrn_detector_type Atlas
_diffrn_measured_fraction_theta_full 0.998
_diffrn_measured_fraction_theta_max 0.999
_diffrn_measurement_details
;
List of Runs (angles in degrees, time in seconds):

  # Type    Start    End  Width  t~exp~   \w     \q     \k     \f   Frames
#--------------------------------------------------------------------------
  1  \w    -14.00  94.00   0.80    5.00    --   18.72  77.00 150.00  135
  2  \w    -20.00  60.00   0.80    5.00    --   18.72 -99.00  30.00  100
  3  \w     -9.00  91.00   0.80    5.00    --   18.72  57.00  60.00  125
  4  \w    -47.00  53.00   0.80    5.00    --  -19.19  57.00-120.00  125
  5  \w   -106.00 -56.40   0.80    5.00    --  -19.19 178.00   0.00   62
  6  \w    -75.00 -23.00   0.80    5.00    --  -19.19 125.00   1.00   65
  7  \w    -94.00   4.40   0.80    5.00    --  -19.19 -37.00 -90.00  123
  8  \w     -6.00  92.40   0.80    5.00    --   18.72  37.00 -60.00  123
  9  \w    -20.00  60.00   0.80    5.00    --   18.72 -99.00 -60.00  100
 10  \w   -108.00 -58.40   0.80    5.00    --  -19.19-178.00  30.00   62
 11  \w    -95.00   0.20   0.80    5.00    --  -19.19 -77.00 120.00  119
 12  \w    -47.00  53.00   0.80    5.00    --  -19.19  57.00  60.00  125
;
_diffrn_measurement_device 'four-circle diffractometer'
_diffrn_measurement_device_type 'SuperNova, Dual, Cu at home/near, Atlas'
_diffrn_measurement_method '\w scans'
_diffrn_orient_matrix_type 'CrysAlisPro convention (1999,Acta A55,543-557)'
_diffrn_orient_matrix_UB_11 0.0589671000
_diffrn_orient_matrix_UB_12 0.0071762000
_diffrn_orient_matrix_UB_13 0.0453550000
_diffrn_orient_matrix_UB_21 0.0418419000
_diffrn_orient_matrix_UB_22 0.0017909000
_diffrn_orient_matrix_UB_23 -0.0351329000
_diffrn_orient_matrix_UB_31 -0.0076891000
_diffrn_orient_matrix_UB_32 0.0647339000
_diffrn_orient_matrix_UB_33 -0.0040519000
_diffrn_radiation_monochromator mirror
_diffrn_radiation_probe x-ray
_diffrn_radiation_type MoK\a
_diffrn_radiation_wavelength 0.71073
_diffrn_reflns_av_R_equivalents 0.0223
_diffrn_reflns_av_unetI/netI 0.0140
_diffrn_reflns_Laue_measured_fraction_full 0.998
_diffrn_reflns_Laue_measured_fraction_max 0.999
_diffrn_reflns_limit_h_max 12
_diffrn_reflns_limit_h_min -12
_diffrn_reflns_limit_k_max 13
_diffrn_reflns_limit_k_min -13
_diffrn_reflns_limit_l_max 16
_diffrn_reflns_limit_l_min -16
_diffrn_reflns_number 15540
_diffrn_reflns_point_group_measured_fraction_full 0.999
_diffrn_reflns_point_group_measured_fraction_max 0.999
_diffrn_reflns_theta_full 25.242
_diffrn_reflns_theta_max 26.372
_diffrn_reflns_theta_min 2.804
_diffrn_source 'micro-focus sealed X-ray tube'
_diffrn_source_type 'SuperNova (Mo) X-ray Source'
_exptl_absorpt_coefficient_mu 4.038
_exptl_absorpt_correction_T_max 0.735
_exptl_absorpt_correction_T_min 0.304
_exptl_absorpt_correction_type analytical
_exptl_absorpt_process_details
;
CrysAlisPro 1.171.40.53 (Rigaku Oxford Diffraction, 2019)
Analytical numeric absorption correction using a multifaceted crystal
model based on expressions derived by R.C. Clark & J.S. Reid.
(Clark, R. C. & Reid, J. S. (1995). Acta Cryst. A51, 887-897)
Empirical absorption correction using spherical harmonics,
 implemented in SCALE3 ABSPACK scaling algorithm.
;
_exptl_crystal_colour yellow
_exptl_crystal_density_diffrn 1.794
_exptl_crystal_description plate
_exptl_crystal_F_000 736
_exptl_crystal_size_max 0.53
_exptl_crystal_size_mid 0.26
_exptl_crystal_size_min 0.09
_refine_diff_density_max 0.170
_refine_diff_density_min -0.213
_refine_diff_density_rms 0.041
_refine_ls_abs_structure_details
;
 Flack x determined using 1300 quotients [(I+)-(I-)]/[(I+)+(I-)]
 (Parsons, Flack and Wagner, Acta Cryst. B69 (2013) 249-259).
;
_refine_ls_abs_structure_Flack -0.003(8)
_refine_ls_extinction_method none
_refine_ls_goodness_of_fit_ref 1.056
_refine_ls_hydrogen_treatment constr
_refine_ls_matrix_type full
_refine_ls_number_parameters 178
_refine_ls_number_reflns 2801
_refine_ls_number_restraints 1
_refine_ls_restrained_S_all 1.056
_refine_ls_R_factor_all 0.0186
_refine_ls_R_factor_gt 0.0185
_refine_ls_shift/su_max 0.001
_refine_ls_shift/su_mean 0.000
_refine_ls_structure_factor_coef Fsqd
_refine_ls_weighting_details 'w=1/[\s^2^(Fo^2^)+(0.0312P)^2^+1.0171P] where P=(Fo^2^+2Fc^2^)/3'
_refine_ls_weighting_scheme calc
_refine_ls_wR_factor_gt 0.0472
_refine_ls_wR_factor_ref 0.0473
_reflns_Friedel_coverage 0.898
_reflns_Friedel_fraction_full 0.999
_reflns_Friedel_fraction_max 0.999
_reflns_number_gt 2781
_reflns_number_total 2801
_reflns_threshold_expression 'I > 2\s(I)'
_cod_data_source_file d1dt04220c2.cif
_cod_data_source_block hadi2111
_cod_database_code 7709194
_shelx_shelxl_version_number 2018/3
_chemical_oxdiff_usercomment 'sample R'
_shelx_space_group_comment
;
The symmetry employed for this shelxl refinement is uniquely defined
by the following loop, which should always be used as a source of
symmetry information in preference to the above space-group names.
They are only intended as comments.
;
_shelx_estimated_absorpt_t_max 0.713
_shelx_estimated_absorpt_t_min 0.223
_olex2_refinement_description
;
1. Fixed Uiso
 At 1.2 times of:
  All C(H) groups
 At 1.5 times of:
  All C(H,H,H) groups
2.a Ternary CH refined with riding coordinates:
 C8(H8)
2.b Aromatic/amide H refined with riding coordinates:
 C3(H3), C5(H5), C7(H7), C10(H10), C11(H11), C12(H12), C13(H13), C14(H14)
2.c Idealised Me refined as rotating group:
 C15(H15A,H15B,H15C)
;

loop_
_space_group_symop_operation_xyz
'x, y, z'
'-x, y, -z'
'x+1/2, y+1/2, z+1/2'
'-x+1/2, y+1/2, -z+1/2'

loop_
_atom_site_label
_atom_site_type_symbol
_atom_site_fract_x
_atom_site_fract_y
_atom_site_fract_z
_atom_site_U_iso_or_equiv
_atom_site_adp_type
_atom_site_occupancy
_atom_site_site_symmetry_order
_atom_site_calc_flag
_atom_site_refinement_flags_posn
_atom_site_refinement_flags_adp
_atom_site_refinement_flags_occupancy
_atom_site_disorder_assembly
_atom_site_disorder_group
Br1 Br 0.55429(3) 0.77269(3) 0.17164(2) 0.02107(9) Uani 1 1 d . . . . .
C1 C 0.3965(3) 0.6243(3) 0.2701(2) 0.0151(6) Uani 1 1 d . . . . .
C2 C 0.4151(3) 0.6556(3) 0.1692(3) 0.0170(6) Uani 1 1 d . . . . .
C3 C 0.3466(3) 0.6002(3) 0.0723(2) 0.0204(6) Uani 1 1 d . . . . .
H3 H 0.362918 0.624753 0.006602 0.024 Uiso 1 1 calc R . . . .
C4 C 0.2532(3) 0.5076(3) 0.0728(3) 0.0206(6) Uani 1 1 d . . . . .
C5 C 0.2279(3) 0.4729(3) 0.1673(3) 0.0190(6) Uani 1 1 d . . . . .
H5 H 0.163230 0.409779 0.166207 0.023 Uiso 1 1 calc R . . . .
C6 C 0.2974(3) 0.5305(3) 0.2660(2) 0.0158(6) Uani 1 1 d . . . . .
C7 C 0.2574(3) 0.4915(3) 0.3596(3) 0.0172(6) Uani 1 1 d . . . . .
H7 H 0.178755 0.440424 0.345797 0.021 Uiso 1 1 calc R . . . .
C8 C 0.2463(3) 0.4790(3) 0.5396(3) 0.0182(6) Uani 1 1 d . . . . .
H8 H 0.166067 0.426875 0.501058 0.022 Uiso 1 1 calc R . . . .
C9 C 0.3433(3) 0.4009(3) 0.6265(3) 0.0181(6) Uani 1 1 d . . . . .
C10 C 0.4071(4) 0.3016(3) 0.5938(3) 0.0255(8) Uani 1 1 d . . . . .
H10 H 0.389937 0.285334 0.518708 0.031 Uiso 1 1 calc R . . . .
C11 C 0.4952(4) 0.2262(4) 0.6694(3) 0.0348(9) Uani 1 1 d . . . . .
H11 H 0.538845 0.159121 0.645951 0.042 Uiso 1 1 calc R . . . .
C12 C 0.5197(4) 0.2485(3) 0.7789(3) 0.0335(9) Uani 1 1 d . . . . .
H12 H 0.581324 0.197785 0.830991 0.040 Uiso 1 1 calc R . . . .
C13 C 0.4540(4) 0.3449(4) 0.8121(3) 0.0282(8) Uani 1 1 d . . . . .
H13 H 0.468689 0.358957 0.887320 0.034 Uiso 1 1 calc R . . . .
C14 C 0.3668(3) 0.4215(3) 0.7367(3) 0.0217(7) Uani 1 1 d . . . . .
H14 H 0.323044 0.488234 0.760508 0.026 Uiso 1 1 calc R . . . .
C15 C 0.1923(3) 0.5929(3) 0.5815(3) 0.0243(7) Uani 1 1 d . . . . .
H15A H 0.269417 0.645171 0.620228 0.036 Uiso 1 1 calc GR . . . .
H15B H 0.140466 0.568408 0.631007 0.036 Uiso 1 1 calc GR . . . .
H15C H 0.132286 0.638604 0.520338 0.036 Uiso 1 1 calc GR . . . .
Cl1 Cl 0.17142(9) 0.43063(9) -0.04758(6) 0.0314(2) Uani 1 1 d . . . . .
N1 N 0.3167(3) 0.5186(2) 0.4590(2) 0.0162(5) Uani 1 1 d . . . . .
O1 O 0.4665(2) 0.6803(2) 0.35848(18) 0.0182(4) Uani 1 1 d . . . . .
Zn1 Zn 0.500000 0.60782(4) 0.500000 0.01507(12) Uani 1 2 d S T P . .

loop_
_atom_site_aniso_label
_atom_site_aniso_U_11
_atom_site_aniso_U_22
_atom_site_aniso_U_33
_atom_site_aniso_U_23
_atom_site_aniso_U_13
_atom_site_aniso_U_12
Br1 0.02161(15) 0.02505(15) 0.01836(15) 0.00350(13) 0.00871(11) -0.00347(13)
C1 0.0146(13) 0.0172(15) 0.0129(13) 0.0003(11) 0.0032(11) 0.0016(11)
C2 0.0148(14) 0.0200(14) 0.0174(15) 0.0016(12) 0.0065(12) -0.0001(12)
C3 0.0205(14) 0.0281(15) 0.0122(14) 0.0010(13) 0.0044(11) 0.0019(13)
C4 0.0192(15) 0.0275(17) 0.0136(14) -0.0057(12) 0.0027(12) 0.0002(13)
C5 0.0163(14) 0.0236(15) 0.0163(15) -0.0019(12) 0.0036(12) -0.0006(12)
C6 0.0148(13) 0.0191(14) 0.0134(14) 0.0002(11) 0.0039(11) 0.0010(12)
C7 0.0152(14) 0.0192(14) 0.0168(15) 0.0005(12) 0.0042(12) -0.0009(11)
C8 0.0150(14) 0.0249(15) 0.0164(14) 0.0008(12) 0.0074(12) -0.0036(12)
C9 0.0168(14) 0.0207(14) 0.0180(15) 0.0024(12) 0.0070(12) -0.0050(11)
C10 0.0324(18) 0.0228(18) 0.0238(17) -0.0006(13) 0.0121(14) -0.0001(13)
C11 0.043(2) 0.0280(17) 0.037(2) 0.0060(16) 0.0176(18) 0.0092(16)
C12 0.0332(18) 0.033(2) 0.0341(19) 0.0165(15) 0.0090(15) 0.0044(15)
C13 0.0313(19) 0.033(2) 0.0194(17) 0.0062(15) 0.0068(14) -0.0066(15)
C14 0.0245(16) 0.0228(16) 0.0196(16) 0.0020(13) 0.0094(13) -0.0058(13)
C15 0.0216(15) 0.0313(18) 0.0225(16) 0.0044(15) 0.0105(13) 0.0060(15)
Cl1 0.0330(4) 0.0431(5) 0.0165(4) -0.0114(4) 0.0046(3) -0.0070(4)
N1 0.0151(12) 0.0204(12) 0.0146(12) 0.0019(10) 0.0066(10) -0.0006(10)
O1 0.0202(11) 0.0224(11) 0.0113(10) 0.0003(8) 0.0034(8) -0.0038(9)
Zn1 0.0128(2) 0.0216(2) 0.0108(2) 0.000 0.00352(17) 0.000

loop_
_atom_type_symbol
_atom_type_description
_atom_type_scat_dispersion_real
_atom_type_scat_dispersion_imag
_atom_type_scat_source
C C 0.0033 0.0016 'International Tables Vol C Tables 4.2.6.8 and 6.1.1.4'
H H 0.0000 0.0000 'International Tables Vol C Tables 4.2.6.8 and 6.1.1.4'
Br Br -0.2901 2.4595 'International Tables Vol C Tables 4.2.6.8 and 6.1.1.4'
Cl Cl 0.1484 0.1585 'International Tables Vol C Tables 4.2.6.8 and 6.1.1.4'
N N 0.0061 0.0033 'International Tables Vol C Tables 4.2.6.8 and 6.1.1.4'
O O 0.0106 0.0060 'International Tables Vol C Tables 4.2.6.8 and 6.1.1.4'
Zn Zn 0.2839 1.4301 'International Tables Vol C Tables 4.2.6.8 and 6.1.1.4'

loop_
_exptl_crystal_face_index_h
_exptl_crystal_face_index_k
_exptl_crystal_face_index_l
_exptl_crystal_face_perp_dist
1 0 -1 0.0458
-1 0 1 0.0418
3 -3 5 0.0955
-3 0 -5 0.1235
-2 -5 -4 0.2188
-1 1 0 0.1205
3 0 5 0.1448
1 1 0 0.2122
-3 -5 0 0.2063
-1 0 0 0.0808
-2 -1 5 0.0564

loop_
_geom_angle_atom_site_label_1
_geom_angle_atom_site_label_2
_geom_angle_atom_site_label_3
_geom_angle
_geom_angle_site_symmetry_1
_geom_angle_site_symmetry_3
_geom_angle_publ_flag
C2 C1 C6 115.2(3) . . ?
O1 C1 C2 120.4(3) . . ?
O1 C1 C6 124.4(3) . . ?
C1 C2 Br1 116.8(2) . . ?
C3 C2 Br1 119.0(2) . . ?
C3 C2 C1 124.1(3) . . ?
C2 C3 H3 120.7 . . ?
C2 C3 C4 118.6(3) . . ?
C4 C3 H3 120.7 . . ?
C3 C4 Cl1 119.5(3) . . ?
C5 C4 C3 120.9(3) . . ?
C5 C4 Cl1 119.5(3) . . ?
C4 C5 H5 119.9 . . ?
C4 C5 C6 120.3(3) . . ?
C6 C5 H5 119.9 . . ?
C1 C6 C7 123.3(3) . . ?
C5 C6 C1 120.9(3) . . ?
C5 C6 C7 115.7(3) . . ?
C6 C7 H7 116.5 . . ?
N1 C7 C6 127.1(3) . . ?
N1 C7 H7 116.5 . . ?
C9 C8 H8 108.0 . . ?
C9 C8 C15 114.8(3) . . ?
C15 C8 H8 108.0 . . ?
N1 C8 H8 108.0 . . ?
N1 C8 C9 109.4(3) . . ?
N1 C8 C15 108.3(3) . . ?
C10 C9 C8 118.2(3) . . ?
C14 C9 C8 122.9(3) . . ?
C14 C9 C10 118.8(3) . . ?
C9 C10 H10 119.6 . . ?
C11 C10 C9 120.9(3) . . ?
C11 C10 H10 119.6 . . ?
C10 C11 H11 120.0 . . ?
C12 C11 C10 120.0(4) . . ?
C12 C11 H11 120.0 . . ?
C11 C12 H12 120.2 . . ?
C13 C12 C11 119.6(3) . . ?
C13 C12 H12 120.2 . . ?
C12 C13 H13 119.7 . . ?
C12 C13 C14 120.6(3) . . ?
C14 C13 H13 119.7 . . ?
C9 C14 H14 119.9 . . ?
C13 C14 C9 120.2(3) . . ?
C13 C14 H14 119.9 . . ?
C8 C15 H15A 109.5 . . ?
C8 C15 H15B 109.5 . . ?
C8 C15 H15C 109.5 . . ?
H15A C15 H15B 109.5 . . ?
H15A C15 H15C 109.5 . . ?
H15B C15 H15C 109.5 . . ?
C7 N1 C8 116.8(3) . . ?
C7 N1 Zn1 119.7(2) . . ?
C8 N1 Zn1 123.5(2) . . ?
C1 O1 Zn1 122.41(19) . . ?
N1 Zn1 N1 123.00(15) . 2_656 ?
O1 Zn1 N1 93.28(10) 2_656 2_656 ?
O1 Zn1 N1 93.28(10) . . ?
O1 Zn1 N1 109.50(10) 2_656 . ?
O1 Zn1 N1 109.50(10) . 2_656 ?
O1 Zn1 O1 131.61(14) 2_656 . ?

loop_
_geom_bond_atom_site_label_1
_geom_bond_atom_site_label_2
_geom_bond_distance
_geom_bond_site_symmetry_2
_geom_bond_publ_flag
Br1 C2 1.902(3) . ?
C1 C2 1.412(4) . ?
C1 C6 1.428(4) . ?
C1 O1 1.305(4) . ?
C2 C3 1.379(5) . ?
C3 H3 0.9500 . ?
C3 C4 1.389(5) . ?
C4 C5 1.374(5) . ?
C4 Cl1 1.745(3) . ?
C5 H5 0.9500 . ?
C5 C6 1.408(4) . ?
C6 C7 1.450(4) . ?
C7 H7 0.9500 . ?
C7 N1 1.280(4) . ?
C8 H8 1.0000 . ?
C8 C9 1.518(4) . ?
C8 C15 1.520(5) . ?
C8 N1 1.492(4) . ?
C9 C10 1.390(5) . ?
C9 C14 1.390(5) . ?
C10 H10 0.9500 . ?
C10 C11 1.384(5) . ?
C11 H11 0.9500 . ?
C11 C12 1.383(6) . ?
C12 H12 0.9500 . ?
C12 C13 1.380(6) . ?
C13 H13 0.9500 . ?
C13 C14 1.386(5) . ?
C14 H14 0.9500 . ?
C15 H15A 0.9800 . ?
C15 H15B 0.9800 . ?
C15 H15C 0.9800 . ?
N1 Zn1 2.036(3) . ?
O1 Zn1 1.926(2) . ?

loop_
_geom_torsion_atom_site_label_1
_geom_torsion_atom_site_label_2
_geom_torsion_atom_site_label_3
_geom_torsion_atom_site_label_4
_geom_torsion
_geom_torsion_site_symmetry_1
_geom_torsion_site_symmetry_2
_geom_torsion_site_symmetry_3
_geom_torsion_site_symmetry_4
_geom_torsion_publ_flag
Br1 C2 C3 C4 174.8(2) . . . . ?
C1 C2 C3 C4 0.0(5) . . . . ?
C1 C6 C7 N1 -11.8(5) . . . . ?
C2 C1 C6 C5 1.7(4) . . . . ?
C2 C1 C6 C7 -175.8(3) . . . . ?
C2 C1 O1 Zn1 -156.5(2) . . . . ?
C2 C3 C4 C5 0.9(5) . . . . ?
C2 C3 C4 Cl1 -176.8(3) . . . . ?
C3 C4 C5 C6 -0.4(5) . . . . ?
C4 C5 C6 C1 -0.9(5) . . . . ?
C4 C5 C6 C7 176.7(3) . . . . ?
C5 C6 C7 N1 170.6(3) . . . . ?
C6 C1 C2 Br1 -176.2(2) . . . . ?
C6 C1 C2 C3 -1.3(5) . . . . ?
C6 C1 O1 Zn1 24.1(4) . . . . ?
C6 C7 N1 C8 173.1(3) . . . . ?
C6 C7 N1 Zn1 -8.2(4) . . . . ?
C8 C9 C10 C11 -179.2(3) . . . . ?
C8 C9 C14 C13 178.3(3) . . . . ?
C9 C8 N1 C7 124.2(3) . . . . ?
C9 C8 N1 Zn1 -54.4(3) . . . . ?
C9 C10 C11 C12 0.6(6) . . . . ?
C10 C9 C14 C13 0.9(5) . . . . ?
C10 C11 C12 C13 1.1(6) . . . . ?
C11 C12 C13 C14 -1.8(6) . . . . ?
C12 C13 C14 C9 0.8(5) . . . . ?
C14 C9 C10 C11 -1.6(5) . . . . ?
C15 C8 C9 C10 -174.1(3) . . . . ?
C15 C8 C9 C14 8.5(4) . . . . ?
C15 C8 N1 C7 -109.9(3) . . . . ?
C15 C8 N1 Zn1 71.4(3) . . . . ?
Cl1 C4 C5 C6 177.3(2) . . . . ?
N1 C8 C9 C10 -52.1(4) . . . . ?
N1 C8 C9 C14 130.5(3) . . . . ?
O1 C1 C2 Br1 4.4(4) . . . . ?
O1 C1 C2 C3 179.3(3) . . . . ?
O1 C1 C6 C5 -178.9(3) . . . . ?
O1 C1 C6 C7 3.6(5) . . . . ?
